data_7234345
loop_
_publ_author_name
'Mitsunobu Okai'
'Kazuyuki Takahashi'
'Takahiro Sakurai'
'Hitoshi Ohta'
'Takashi Yamamoto'
'Yasuaki Einaga'

_publ_section_title
;
 Novel Fe(ii) spin crossover complexes involving a chalcogen-bond and
 pi-stacking interactions with a paramagnetic and nonmagnetic M(dmit)2
 anion (M = Ni, Au; dmit = 4,5-dithiolato-1,3-dithiole-2-thione)
;
_journal_name_full 'Journal of Materials Chemistry C'
_journal_page_first 7858
_journal_page_last 7864
_journal_paper_doi 10.1039/C5TC00859J
_journal_volume 3
_journal_year 2015
_chemical_formula_moiety 'C26 H22 Fe N6 S4, 2(C6 Ni S10)'
_chemical_formula_sum 'C38 H22 Fe N6 Ni2 S24'
_chemical_formula_weight 1505.32
_space_group_crystal_system monoclinic
_space_group_IT_number 15
_space_group_name_Hall '-C 2yc'
_space_group_name_H-M_alt 'C 1 2/c 1'
_atom_sites_solution_hydrogens geom
_atom_sites_solution_primary direct
_atom_sites_solution_secondary difmap
_cell_angle_alpha 90
_cell_angle_beta 97.2283(19)
_cell_angle_gamma 90
_cell_formula_units_Z 8
_cell_length_a 22.776(3)
_cell_length_b 13.616(2)
_cell_length_c 35.453(5)
_cell_measurement_reflns_used 9920
_cell_measurement_temperature 213.(2)
_cell_measurement_theta_max 27.7285
_cell_measurement_theta_min 2.3162
_cell_volume 10907(3)
_computing_cell_refinement 'SAINT V8.34A (Bruker AXS Inc., 2013)'
_computing_data_collection 'APEX2 (Bruker AXS, 2006)'
_computing_data_reduction 'SAINT V8.34A (Bruker AXS Inc., 2013)'
_computing_structure_refinement 'SHELXL-2014/6 (Sheldrick, 2014)'
_computing_structure_solution 'SHELXS-97 (Sheldrick, 1997)'
_diffrn_ambient_temperature 213.(2)
_diffrn_detector_area_resol_mean 8.3333
_diffrn_measured_fraction_theta_full 0.996
_diffrn_measured_fraction_theta_max 0.996
_diffrn_measurement_device_type 'Bruker APEXII CCD area detector'
_diffrn_measurement_method 'phi and omega scans'
_diffrn_radiation_monochromator 'Bruker Helios multilayer confocal mirror'
_diffrn_radiation_source 'Bruker TXS fine-focus rotating anode'
_diffrn_radiation_type MoK\a
_diffrn_radiation_wavelength 0.71073
_diffrn_reflns_av_R_equivalents 0.0391
_diffrn_reflns_av_unetI/netI 0.0516
_diffrn_reflns_limit_h_max 28
_diffrn_reflns_limit_h_min -28
_diffrn_reflns_limit_k_max 16
_diffrn_reflns_limit_k_min -17
_diffrn_reflns_limit_l_max 30
_diffrn_reflns_limit_l_min -44
_diffrn_reflns_number 29254
_diffrn_reflns_theta_full 26.73
_diffrn_reflns_theta_max 26.73
_diffrn_reflns_theta_min 1.75
_diffrn_source 'rotating-anode X-ray tube'
_diffrn_source_type 'Bruker Tourbo X-ray Source'
_exptl_absorpt_coefficient_mu 1.905
_exptl_absorpt_correction_T_max 0.98
_exptl_absorpt_correction_T_min 0.82
_exptl_absorpt_correction_type multi-scan
_exptl_absorpt_process_details 'SADABS V2014/4 (Bruker AXS Inc.)'
_exptl_crystal_colour black
_exptl_crystal_density_diffrn 1.833
_exptl_crystal_density_method 'not measured'
_exptl_crystal_description needle
_exptl_crystal_F_000 6064
_exptl_crystal_size_max 0.400
_exptl_crystal_size_mid 0.060
_exptl_crystal_size_min 0.010
_refine_diff_density_max 0.512
_refine_diff_density_min -0.379
_refine_ls_extinction_method none
_refine_ls_goodness_of_fit_ref 1.035
_refine_ls_hydrogen_treatment constr
_refine_ls_matrix_type full
_refine_ls_number_parameters 647
_refine_ls_number_reflns 11534
_refine_ls_number_restraints 0
_refine_ls_restrained_S_all 1.035
_refine_ls_R_factor_all 0.0513
_refine_ls_R_factor_gt 0.0353
_refine_ls_shift/su_max 0.001
_refine_ls_shift/su_mean 0.000
_refine_ls_structure_factor_coef Fsqd
_refine_ls_weighting_details 'w=1/[\s^2^(Fo^2^)+(0.0267P)^2^+10.5948P] where P=(Fo^2^+2Fc^2^)/3'
_refine_ls_weighting_scheme calc
_refine_ls_wR_factor_gt 0.0762
_refine_ls_wR_factor_ref 0.0824
_reflns_number_gt 9113
_reflns_number_total 11534
_reflns_threshold_expression 'I > 2\s(I)'
_cod_data_source_file J-Mater-Chem-C-2015-3-7858.cif
_cod_data_source_block '[Fe(bmtzpy)2][Ni(dmit)2]2_213K'
_cod_original_cell_volume 10907.(3)
_cod_database_code 7234345

loop_
_space_group_symop_operation_xyz
'x, y, z'
'-x, y, -z+1/2'
'x+1/2, y+1/2, z'
'-x+1/2, y+1/2, -z+1/2'
'-x, -y, -z'
'x, -y, z-1/2'
'-x+1/2, -y+1/2, -z'
'x+1/2, -y+1/2, z-1/2'

loop_
_atom_site_type_symbol
_atom_site_label
_atom_site_fract_x
_atom_site_fract_y
_atom_site_fract_z
_atom_site_U_iso_or_equiv
_atom_site_adp_type
_atom_site_calc_flag
_atom_site_refinement_flags_adp
_atom_site_refinement_flags_occupancy
_atom_site_refinement_flags_posn
_atom_site_occupancy
_atom_site_disorder_assembly
_atom_site_disorder_group
C C1 0.23152(13) -0.1213(2) 0.17667(9) 0.0345(7) Uani d . . . 1 . .
H H1A 0.2718 -0.1416 0.1747 0.052 Uiso calc U . R 1 . .
H H1B 0.2067 -0.1789 0.1776 0.052 Uiso calc U . R 1 . .
H H1C 0.2307 -0.0829 0.1997 0.052 Uiso calc U . R 1 . .
C C2 0.20895(11) -0.0604(2) 0.14292(8) 0.0266(6) Uani d . . . 1 . .
C C3 0.15075(12) 0.0034(2) 0.08614(8) 0.0315(7) Uani d . . . 1 . .
H H3 0.1242 0.0179 0.0644 0.038 Uiso calc U . R 1 . .
C C4 0.19738(11) 0.0603(2) 0.09987(7) 0.0244(6) Uani d . . . 1 . .
C C5 0.21609(11) 0.1552(2) 0.08685(7) 0.0258(6) Uani d . . . 1 . .
C C6 0.18888(13) 0.2116(3) 0.05720(8) 0.0383(8) Uani d . . . 1 . .
H H6 0.1545 0.189 0.0423 0.046 Uiso calc U . R 1 . .
C C7 0.21293(14) 0.3019(3) 0.04982(9) 0.0465(9) Uani d . . . 1 . .
H H7 0.1943 0.3414 0.0301 0.056 Uiso calc U . R 1 . .
C C8 0.26416(13) 0.3345(3) 0.07129(9) 0.0386(8) Uani d . . . 1 . .
H H8 0.281 0.3953 0.0662 0.046 Uiso calc U . R 1 . .
C C9 0.28987(12) 0.2752(2) 0.10050(8) 0.0266(6) Uani d . . . 1 . .
C C10 0.34361(11) 0.2943(2) 0.12616(8) 0.0243(6) Uani d . . . 1 . .
C C11 0.38101(12) 0.3723(2) 0.12714(8) 0.0319(7) Uani d . . . 1 . .
H H11 0.3764 0.4264 0.1106 0.038 Uiso calc U . R 1 . .
C C12 0.40879(12) 0.2465(2) 0.17509(8) 0.0273(6) Uani d . . . 1 . .
C C13 0.43972(13) 0.1908(3) 0.20762(9) 0.0427(8) Uani d . . . 1 . .
H H13A 0.4139 0.1844 0.2273 0.064 Uiso calc U . R 1 . .
H H13B 0.4754 0.2256 0.2177 0.064 Uiso calc U . R 1 . .
H H13C 0.45 0.1261 0.1991 0.064 Uiso calc U . R 1 . .
C C14 0.34189(12) 0.0830(3) 0.05169(8) 0.0351(7) Uani d . . . 1 . .
H H14A 0.2991 0.0793 0.0496 0.053 Uiso calc U . R 1 . .
H H14B 0.3552 0.0579 0.0286 0.053 Uiso calc U . R 1 . .
H H14C 0.3543 0.1509 0.0554 0.053 Uiso calc U . R 1 . .
C C15 0.36813(11) 0.0233(2) 0.08468(8) 0.0274(6) Uani d . . . 1 . .
C C16 0.42820(12) -0.0915(2) 0.12561(9) 0.0323(7) Uani d . . . 1 . .
H H16 0.4544 -0.1387 0.1375 0.039 Uiso calc U . R 1 . .
C C17 0.39043(11) -0.0371(2) 0.14334(8) 0.0259(6) Uani d . . . 1 . .
C C18 0.38119(11) -0.0361(2) 0.18324(8) 0.0261(6) Uani d . . . 1 . .
C C19 0.41052(13) -0.0924(2) 0.21232(9) 0.0349(7) Uani d . . . 1 . .
H H19 0.4391 -0.1388 0.2073 0.042 Uiso calc U . R 1 . .
C C20 0.39662(14) -0.0787(2) 0.24889(9) 0.0406(8) Uani d . . . 1 . .
H H20 0.4163 -0.1155 0.2691 0.049 Uiso calc U . R 1 . .
C C21 0.35412(14) -0.0113(2) 0.25585(9) 0.0361(7) Uani d . . . 1 . .
H H21 0.3441 -0.0027 0.2805 0.043 Uiso calc U . R 1 . .
C C22 0.32660(12) 0.0433(2) 0.22590(8) 0.0256(6) Uani d . . . 1 . .
C C23 0.28189(12) 0.1188(2) 0.22719(7) 0.0259(6) Uani d . . . 1 . .
C C24 0.25633(13) 0.1532(2) 0.25724(8) 0.0335(7) Uani d . . . 1 . .
H H24 0.2664 0.1332 0.2826 0.04 Uiso calc U . R 1 . .
C C25 0.21868(11) 0.2259(2) 0.19615(8) 0.0257(6) Uani d . . . 1 . .
C C26 0.18529(12) 0.2854(2) 0.16532(8) 0.0328(7) Uani d . . . 1 . .
H H26A 0.2125 0.328 0.1541 0.049 Uiso calc U . R 1 . .
H H26B 0.1559 0.325 0.1759 0.049 Uiso calc U . R 1 . .
H H26C 0.1658 0.242 0.146 0.049 Uiso calc U . R 1 . .
C C27 0.02199(11) 0.1331(2) 0.06888(8) 0.0261(6) Uani d . . . 1 . .
C C28 0.02751(12) 0.1668(2) 0.14192(8) 0.0294(7) Uani d . . . 1 . .
C C29 0.00983(11) 0.0451(2) 0.08442(8) 0.0272(6) Uani d . . . 1 . .
C C30 0.52841(12) 0.1144(2) 0.07255(9) 0.0366(8) Uani d . . . 1 . .
C C31 0.57753(14) 0.1331(3) 0.14243(10) 0.0450(9) Uani d . . . 1 . .
C C32 0.55920(12) 0.0291(2) 0.08012(9) 0.0335(7) Uani d . . . 1 . .
C C33 0.11362(14) -0.0225(3) 0.25740(9) 0.0403(8) Uani d . . . 1 . .
C C34 0.14042(12) 0.0931(2) 0.31586(8) 0.0268(6) Uani d . . . 1 . .
C C35 0.26065(12) 0.3042(2) 0.44912(8) 0.0276(6) Uani d . . . 1 . .
C C36 0.33258(13) 0.3626(3) 0.50814(9) 0.0368(8) Uani d . . . 1 . .
C C37 0.30450(12) 0.2358(2) 0.45343(8) 0.0292(7) Uani d . . . 1 . .
C C38 0.18483(12) 0.0270(2) 0.31812(8) 0.0271(6) Uani d . . . 1 . .
Fe Fe1 0.30185(2) 0.10879(3) 0.14943(2) 0.01896(9) Uani d . . . 1 . .
N N1 0.23127(9) 0.02238(17) 0.13221(6) 0.0225(5) Uani d . . . 1 . .
N N2 0.26554(9) 0.18783(17) 0.10828(6) 0.0224(5) Uani d . . . 1 . .
N N3 0.35949(9) 0.22229(17) 0.15358(6) 0.0227(5) Uani d . . . 1 . .
N N4 0.35577(9) 0.02963(17) 0.12014(6) 0.0228(5) Uani d . . . 1 . .
N N5 0.33998(9) 0.03001(17) 0.19015(6) 0.0224(5) Uani d . . . 1 . .
N N6 0.26043(9) 0.16155(17) 0.19220(6) 0.0218(5) Uani d . . . 1 . .
Ni Ni1 0 0 0 0.02649(12) Uani d . P S 1 . .
Ni Ni2 0.5 0 0 0.03457(14) Uani d . P S 1 . .
Ni Ni3 0.22296(2) 0.16223(3) 0.38474(2) 0.02640(9) Uani d . . . 1 . .
S S1 0.14687(3) -0.09775(6) 0.11371(2) 0.03589(19) Uani d . . . 1 . .
S S2 0.43745(3) 0.35719(6) 0.16291(2) 0.03577(19) Uani d . . . 1 . .
S S3 0.42158(3) -0.06232(6) 0.07877(2) 0.03588(19) Uani d . . . 1 . .
S S4 0.20362(3) 0.23771(6) 0.24232(2) 0.03672(19) Uani d . . . 1 . .
S S5 0.02415(3) 0.14577(6) 0.02095(2) 0.03284(18) Uani d . . . 1 . .
S S6 0.03672(3) 0.23056(6) 0.10080(2) 0.03246(18) Uani d . . . 1 . .
S S7 0.03375(4) 0.21796(7) 0.18434(2) 0.0395(2) Uani d . . . 1 . .
S S8 0.01087(3) 0.04390(6) 0.13364(2) 0.03201(17) Uani d . . . 1 . .
S S9 -0.00312(3) -0.05840(6) 0.05689(2) 0.02975(17) Uani d . . . 1 . .
S S10 0.48865(3) 0.13595(7) 0.02918(2) 0.0419(2) Uani d . . . 1 . .
S S11 0.53236(4) 0.20005(7) 0.10886(3) 0.0493(2) Uani d . . . 1 . .
S S12 0.60084(5) 0.17949(9) 0.18438(3) 0.0624(3) Uani d . . . 1 . .
S S13 0.59524(3) 0.01803(7) 0.12632(2) 0.0382(2) Uani d . . . 1 . .
S S14 0.56126(3) -0.05991(7) 0.04597(2) 0.0376(2) Uani d . . . 1 . .
S S15 0.08273(5) -0.07835(9) 0.21908(3) 0.0672(3) Uani d . . . 1 . .
S S16 0.08394(3) 0.07840(6) 0.27801(2) 0.03404(18) Uani d . . . 1 . .
S S17 0.14036(3) 0.18733(6) 0.34824(2) 0.03451(18) Uani d . . . 1 . .
S S18 0.20398(3) 0.29699(6) 0.41286(2) 0.03357(18) Uani d . . . 1 . .
S S19 0.26646(3) 0.39946(6) 0.48232(2) 0.03497(18) Uani d . . . 1 . .
S S20 0.36405(4) 0.42207(9) 0.54514(3) 0.0592(3) Uani d . . . 1 . .
S S21 0.36113(3) 0.25575(7) 0.49048(2) 0.0404(2) Uani d . . . 1 . .
S S22 0.30315(3) 0.13713(6) 0.42340(2) 0.03517(19) Uani d . . . 1 . .
S S23 0.24498(3) 0.03384(6) 0.35302(2) 0.03079(17) Uani d . . . 1 . .
S S24 0.17999(3) -0.06260(6) 0.28261(2) 0.03708(19) Uani d . . . 1 . .

loop_
_atom_site_aniso_label
_atom_site_aniso_U_11
_atom_site_aniso_U_22
_atom_site_aniso_U_33
_atom_site_aniso_U_12
_atom_site_aniso_U_13
_atom_site_aniso_U_23
C1 0.0332(16) 0.0275(18) 0.0430(19) -0.0072(13) 0.0048(13) 0.0048(14)
C2 0.0203(13) 0.0270(17) 0.0330(16) -0.0029(12) 0.0054(11) -0.0039(13)
C3 0.0200(13) 0.040(2) 0.0341(17) -0.0015(13) 0.0002(12) -0.0043(14)
C4 0.0190(12) 0.0303(17) 0.0235(14) 0.0033(11) 0.0015(11) -0.0004(12)
C5 0.0210(13) 0.0346(18) 0.0213(14) 0.0017(12) 0.0004(11) 0.0028(12)
C6 0.0292(15) 0.053(2) 0.0302(17) 0.0024(15) -0.0063(13) 0.0084(15)
C7 0.0432(19) 0.055(2) 0.0386(19) 0.0041(17) -0.0058(15) 0.0234(17)
C8 0.0399(17) 0.038(2) 0.0367(18) -0.0006(15) 0.0007(14) 0.0171(15)
C9 0.0278(14) 0.0279(17) 0.0243(15) 0.0010(12) 0.0043(11) 0.0056(12)
C10 0.0255(13) 0.0212(16) 0.0268(15) -0.0010(12) 0.0060(11) 0.0031(12)
C11 0.0337(15) 0.0251(17) 0.0370(17) -0.0028(13) 0.0048(13) 0.0059(13)
C12 0.0250(14) 0.0268(17) 0.0297(16) -0.0065(12) 0.0022(12) -0.0008(12)
C13 0.0343(16) 0.047(2) 0.0416(19) -0.0155(15) -0.0155(14) 0.0094(16)
C14 0.0296(15) 0.046(2) 0.0301(16) 0.0033(14) 0.0065(13) 0.0032(14)
C15 0.0176(13) 0.0309(17) 0.0343(16) -0.0056(12) 0.0060(11) 0.0013(13)
C16 0.0223(14) 0.0254(17) 0.0498(19) 0.0009(12) 0.0068(13) 0.0044(14)
C17 0.0170(12) 0.0216(16) 0.0384(16) -0.0014(11) 0.0012(11) 0.0031(13)
C18 0.0206(13) 0.0213(16) 0.0352(16) -0.0030(11) -0.0014(11) 0.0019(12)
C19 0.0293(15) 0.0267(18) 0.0459(19) 0.0034(13) -0.0065(13) 0.0107(14)
C20 0.0447(18) 0.034(2) 0.0394(19) 0.0017(15) -0.0097(15) 0.0155(15)
C21 0.0453(18) 0.0334(19) 0.0277(16) -0.0043(15) -0.0031(14) 0.0086(14)
C22 0.0278(14) 0.0237(16) 0.0241(14) -0.0054(12) -0.0016(11) 0.0010(12)
C23 0.0306(14) 0.0252(17) 0.0210(14) -0.0058(12) 0.0007(11) 0.0012(12)
C24 0.0380(16) 0.0342(19) 0.0286(16) -0.0029(14) 0.0054(13) 0.0016(14)
C25 0.0227(13) 0.0261(17) 0.0289(15) -0.0038(12) 0.0061(11) -0.0022(12)
C26 0.0271(15) 0.0344(19) 0.0372(17) 0.0055(13) 0.0050(12) 0.0035(14)
C27 0.0218(13) 0.0259(17) 0.0292(15) 0.0004(12) -0.0018(11) 0.0053(12)
C28 0.0235(13) 0.0288(17) 0.0356(17) -0.0012(12) 0.0026(12) 0.0051(13)
C29 0.0214(13) 0.0315(18) 0.0281(15) 0.0009(12) 0.0004(11) 0.0057(13)
C30 0.0263(15) 0.0348(19) 0.0474(19) -0.0051(14) -0.0011(13) 0.0126(15)
C31 0.0377(17) 0.046(2) 0.050(2) -0.0048(16) -0.0009(15) 0.0092(17)
C32 0.0204(14) 0.041(2) 0.0387(18) -0.0056(13) 0.0016(12) 0.0146(15)
C33 0.0376(17) 0.047(2) 0.0354(18) 0.0013(15) 0.0008(14) -0.0049(15)
C34 0.0267(14) 0.0296(17) 0.0227(14) 0.0000(12) -0.0022(11) 0.0006(12)
C35 0.0273(14) 0.0292(17) 0.0269(15) -0.0028(12) 0.0066(12) -0.0023(13)
C36 0.0293(15) 0.047(2) 0.0353(17) -0.0093(14) 0.0070(13) -0.0055(15)
C37 0.0244(14) 0.0362(19) 0.0270(15) -0.0022(13) 0.0041(12) -0.0018(13)
C38 0.0272(14) 0.0289(17) 0.0251(15) -0.0014(12) 0.0036(11) -0.0036(12)
Fe1 0.01714(18) 0.0187(2) 0.0204(2) -0.00152(15) -0.00028(14) 0.00302(15)
N1 0.0184(10) 0.0265(14) 0.0222(12) -0.0023(9) 0.0009(9) -0.0010(10)
N2 0.0206(11) 0.0246(13) 0.0217(12) 0.0003(9) 0.0016(9) 0.0010(10)
N3 0.0241(11) 0.0206(13) 0.0233(12) -0.0018(9) 0.0027(9) 0.0022(10)
N4 0.0181(10) 0.0219(13) 0.0281(13) -0.0040(9) 0.0022(9) 0.0009(10)
N5 0.0200(11) 0.0191(13) 0.0274(12) -0.0024(9) -0.0004(9) 0.0043(10)
N6 0.0216(11) 0.0219(13) 0.0213(12) -0.0028(9) 0.0005(9) 0.0037(9)
Ni1 0.0247(3) 0.0267(3) 0.0263(3) -0.0025(2) -0.0039(2) 0.0074(2)
Ni2 0.0226(3) 0.0480(4) 0.0333(3) 0.0018(2) 0.0040(2) 0.0207(3)
Ni3 0.02480(18) 0.0276(2) 0.0257(2) 0.00392(15) -0.00122(14) -0.00166(16)
S1 0.0236(3) 0.0343(5) 0.0491(5) -0.0092(3) 0.0018(3) -0.0073(4)
S2 0.0323(4) 0.0303(5) 0.0441(5) -0.0141(3) 0.0022(3) 0.0016(4)
S3 0.0283(4) 0.0376(5) 0.0448(5) 0.0019(3) 0.0165(3) 0.0001(4)
S4 0.0400(4) 0.0387(5) 0.0336(4) 0.0026(4) 0.0132(3) -0.0023(4)
S5 0.0410(4) 0.0275(4) 0.0285(4) -0.0051(3) -0.0015(3) 0.0095(3)
S6 0.0388(4) 0.0240(4) 0.0347(4) -0.0034(3) 0.0053(3) 0.0045(3)
S7 0.0442(4) 0.0400(5) 0.0349(4) -0.0078(4) 0.0065(4) -0.0041(4)
S8 0.0382(4) 0.0290(4) 0.0291(4) -0.0070(3) 0.0051(3) 0.0047(3)
S9 0.0346(4) 0.0249(4) 0.0283(4) -0.0055(3) -0.0016(3) 0.0061(3)
S10 0.0352(4) 0.0421(5) 0.0464(5) 0.0021(4) -0.0023(4) 0.0234(4)
S11 0.0486(5) 0.0370(5) 0.0585(6) 0.0018(4) -0.0081(4) 0.0091(4)
S12 0.0701(7) 0.0596(7) 0.0531(6) 0.0032(5) -0.0095(5) -0.0037(5)
S13 0.0312(4) 0.0414(5) 0.0398(5) 0.0009(4) -0.0032(3) 0.0126(4)
S14 0.0275(4) 0.0498(6) 0.0353(4) 0.0088(4) 0.0027(3) 0.0143(4)
S15 0.0624(6) 0.0831(9) 0.0499(6) 0.0099(6) -0.0169(5) -0.0342(6)
S16 0.0312(4) 0.0382(5) 0.0302(4) 0.0041(3) -0.0060(3) -0.0034(3)
S17 0.0309(4) 0.0331(5) 0.0365(4) 0.0099(3) -0.0072(3) -0.0083(3)
S18 0.0324(4) 0.0336(5) 0.0324(4) 0.0100(3) -0.0050(3) -0.0046(3)
S19 0.0372(4) 0.0331(5) 0.0344(4) 0.0004(3) 0.0036(3) -0.0066(3)
S20 0.0415(5) 0.0744(8) 0.0589(6) -0.0095(5) -0.0047(4) -0.0340(5)
S21 0.0263(4) 0.0543(6) 0.0383(5) 0.0043(4) -0.0050(3) -0.0120(4)
S22 0.0298(4) 0.0394(5) 0.0341(4) 0.0124(3) -0.0044(3) -0.0093(4)
S23 0.0274(4) 0.0317(4) 0.0315(4) 0.0070(3) -0.0027(3) -0.0039(3)
S24 0.0348(4) 0.0386(5) 0.0368(4) 0.0063(4) 0.0004(3) -0.0121(4)

loop_
_atom_type_symbol
_atom_type_description
_atom_type_scat_dispersion_real
_atom_type_scat_dispersion_imag
_atom_type_scat_source
C C 0.0033 0.0016 'International Tables Vol C Tables 4.2.6.8 and 6.1.1.4'
H H 0.0000 0.0000 'International Tables Vol C Tables 4.2.6.8 and 6.1.1.4'
N N 0.0061 0.0033 'International Tables Vol C Tables 4.2.6.8 and 6.1.1.4'
S S 0.1246 0.1234 'International Tables Vol C Tables 4.2.6.8 and 6.1.1.4'
Fe Fe 0.3463 0.8444 'International Tables Vol C Tables 4.2.6.8 and 6.1.1.4'
Ni Ni 0.3393 1.1124 'International Tables Vol C Tables 4.2.6.8 and 6.1.1.4'

loop_
_geom_angle_atom_site_label_1
_geom_angle_atom_site_label_2
_geom_angle_atom_site_label_3
_geom_angle_site_symmetry_1
_geom_angle_site_symmetry_3
_geom_angle
C2 C1 H1A . . 109.5
C2 C1 H1B . . 109.5
H1A C1 H1B . . 109.5
C2 C1 H1C . . 109.5
H1A C1 H1C . . 109.5
H1B C1 H1C . . 109.5
N1 C2 C1 . . 127.0(2)
N1 C2 S1 . . 113.5(2)
C1 C2 S1 . . 119.5(2)
C4 C3 S1 . . 110.6(2)
C4 C3 H3 . . 124.7
S1 C3 H3 . . 124.7
C3 C4 N1 . . 114.3(3)
C3 C4 C5 . . 130.0(3)
N1 C4 C5 . . 115.8(2)
N2 C5 C6 . . 120.4(3)
N2 C5 C4 . . 111.7(2)
C6 C5 C4 . . 127.8(3)
C5 C6 C7 . . 119.1(3)
C5 C6 H6 . . 120.4
C7 C6 H6 . . 120.4
C8 C7 C6 . . 120.5(3)
C8 C7 H7 . . 119.8
C6 C7 H7 . . 119.8
C7 C8 C9 . . 118.2(3)
C7 C8 H8 . . 120.9
C9 C8 H8 . . 120.9
N2 C9 C8 . . 121.3(3)
N2 C9 C10 . . 111.3(2)
C8 C9 C10 . . 127.4(3)
C11 C10 N3 . . 115.1(2)
C11 C10 C9 . . 129.1(3)
N3 C10 C9 . . 115.7(2)
C10 C11 S2 . . 109.7(2)
C10 C11 H11 . . 125.2
S2 C11 H11 . . 125.2
N3 C12 C13 . . 127.6(3)
N3 C12 S2 . . 113.4(2)
C13 C12 S2 . . 119.0(2)
C12 C13 H13A . . 109.5
C12 C13 H13B . . 109.5
H13A C13 H13B . . 109.5
C12 C13 H13C . . 109.5
H13A C13 H13C . . 109.5
H13B C13 H13C . . 109.5
C15 C14 H14A . . 109.5
C15 C14 H14B . . 109.5
H14A C14 H14B . . 109.5
C15 C14 H14C . . 109.5
H14A C14 H14C . . 109.5
H14B C14 H14C . . 109.5
N4 C15 C14 . . 126.8(3)
N4 C15 S3 . . 113.5(2)
C14 C15 S3 . . 119.8(2)
C17 C16 S3 . . 110.2(2)
C17 C16 H16 . . 124.9
S3 C16 H16 . . 124.9
C16 C17 N4 . . 115.3(3)
C16 C17 C18 . . 129.5(3)
N4 C17 C18 . . 115.2(2)
N5 C18 C19 . . 121.1(3)
N5 C18 C17 . . 111.9(2)
C19 C18 C17 . . 127.0(3)
C20 C19 C18 . . 118.4(3)
C20 C19 H19 . . 120.8
C18 C19 H19 . . 120.8
C21 C20 C19 . . 120.4(3)
C21 C20 H20 . . 119.8
C19 C20 H20 . . 119.8
C20 C21 C22 . . 118.8(3)
C20 C21 H21 . . 120.6
C22 C21 H21 . . 120.6
N5 C22 C21 . . 121.0(3)
N5 C22 C23 . . 111.4(2)
C21 C22 C23 . . 127.6(3)
C24 C23 N6 . . 114.5(3)
C24 C23 C22 . . 129.8(3)
N6 C23 C22 . . 115.7(2)
C23 C24 S4 . . 110.2(2)
C23 C24 H24 . . 124.9
S4 C24 H24 . . 124.9
N6 C25 C26 . . 126.5(2)
N6 C25 S4 . . 113.4(2)
C26 C25 S4 . . 120.1(2)
C25 C26 H26A . . 109.5
C25 C26 H26B . . 109.5
H26A C26 H26B . . 109.5
C25 C26 H26C . . 109.5
H26A C26 H26C . . 109.5
H26B C26 H26C . . 109.5
C29 C27 S5 . . 121.4(2)
C29 C27 S6 . . 116.0(2)
S5 C27 S6 . . 122.57(17)
S7 C28 S6 . . 123.44(19)
S7 C28 S8 . . 123.70(18)
S6 C28 S8 . . 112.86(17)
C27 C29 S9 . . 121.4(2)
C27 C29 S8 . . 115.8(2)
S9 C29 S8 . . 122.75(17)
C32 C30 S10 . . 121.6(3)
C32 C30 S11 . . 116.7(2)
S10 C30 S11 . . 121.69(19)
S12 C31 S11 . . 121.1(2)
S12 C31 S13 . . 125.8(2)
S11 C31 S13 . . 113.1(2)
C30 C32 S14 . . 121.4(2)
C30 C32 S13 . . 115.3(3)
S14 C32 S13 . . 123.30(19)
S15 C33 S16 . . 124.6(2)
S15 C33 S24 . . 122.3(2)
S16 C33 S24 . . 113.02(18)
C38 C34 S17 . . 121.4(2)
C38 C34 S16 . . 116.3(2)
S17 C34 S16 . . 122.28(17)
C37 C35 S18 . . 121.4(2)
C37 C35 S19 . . 116.1(2)
S18 C35 S19 . . 122.49(17)
S20 C36 S19 . . 123.1(2)
S20 C36 S21 . . 123.94(19)
S19 C36 S21 . . 113.00(17)
C35 C37 S22 . . 120.8(2)
C35 C37 S21 . . 116.2(2)
S22 C37 S21 . . 122.99(17)
C34 C38 S23 . . 121.8(2)
C34 C38 S24 . . 116.4(2)
S23 C38 S24 . . 121.74(17)
N2 Fe1 N5 . . 178.62(9)
N2 Fe1 N6 . . 100.06(9)
N5 Fe1 N6 . . 81.00(9)
N2 Fe1 N4 . . 98.08(9)
N5 Fe1 N4 . . 80.86(9)
N6 Fe1 N4 . . 161.86(9)
N2 Fe1 N3 . . 80.80(9)
N5 Fe1 N3 . . 98.31(9)
N6 Fe1 N3 . . 91.94(9)
N4 Fe1 N3 . . 90.81(9)
N2 Fe1 N1 . . 81.16(9)
N5 Fe1 N1 . . 99.75(9)
N6 Fe1 N1 . . 90.28(9)
N4 Fe1 N1 . . 92.64(9)
N3 Fe1 N1 . . 161.93(9)
C2 N1 C4 . . 111.1(2)
C2 N1 Fe1 . . 137.24(19)
C4 N1 Fe1 . . 111.64(18)
C5 N2 C9 . . 120.5(2)
C5 N2 Fe1 . . 119.52(19)
C9 N2 Fe1 . . 119.99(17)
C12 N3 C10 . . 110.8(2)
C12 N3 Fe1 . . 137.0(2)
C10 N3 Fe1 . . 112.16(17)
C15 N4 C17 . . 110.1(2)
C15 N4 Fe1 . . 137.6(2)
C17 N4 Fe1 . . 112.26(18)
C18 N5 C22 . . 120.3(2)
C18 N5 Fe1 . . 119.86(19)
C22 N5 Fe1 . . 119.81(19)
C25 N6 C23 . . 111.0(2)
C25 N6 Fe1 . . 137.01(19)
C23 N6 Fe1 . . 111.94(17)
S5 Ni1 S5 5 . 180.0
S5 Ni1 S9 5 . 86.94(3)
S5 Ni1 S9 . . 93.06(3)
S5 Ni1 S9 5 5 93.06(3)
S5 Ni1 S9 . 5 86.94(3)
S9 Ni1 S9 . 5 180.0
S10 Ni2 S10 5_655 . 180.0
S10 Ni2 S14 5_655 . 86.15(3)
S10 Ni2 S14 . . 93.85(3)
S10 Ni2 S14 5_655 5_655 93.85(3)
S10 Ni2 S14 . 5_655 86.15(3)
S14 Ni2 S14 . 5_655 180.0
S18 Ni3 S22 . . 92.50(3)
S18 Ni3 S23 . . 175.36(4)
S22 Ni3 S23 . . 88.25(3)
S18 Ni3 S17 . . 86.14(3)
S22 Ni3 S17 . . 177.37(4)
S23 Ni3 S17 . . 93.29(3)
C3 S1 C2 . . 90.49(14)
C11 S2 C12 . . 91.06(14)
C16 S3 C15 . . 90.95(14)
C24 S4 C25 . . 90.87(14)
C27 S5 Ni1 . . 102.14(10)
C28 S6 C27 . . 97.53(14)
C28 S8 C29 . . 97.80(14)
C29 S9 Ni1 . . 101.74(10)
C30 S10 Ni2 . . 101.69(12)
C31 S11 C30 . . 97.32(17)
C31 S13 C32 . . 97.44(16)
C32 S14 Ni2 . . 101.08(10)
C33 S16 C34 . . 97.21(14)
C34 S17 Ni3 . . 101.92(10)
C35 S18 Ni3 . . 102.75(11)
C36 S19 C35 . . 97.35(15)
C36 S21 C37 . . 97.26(14)
C37 S22 Ni3 . . 102.54(10)
C38 S23 Ni3 . . 101.56(10)
C33 S24 C38 . . 97.07(15)

loop_
_geom_bond_atom_site_label_1
_geom_bond_atom_site_label_2
_geom_bond_site_symmetry_2
_geom_bond_distance
C1 C2 . 1.493(4)
C1 H1A . 0.97
C1 H1B . 0.97
C1 H1C . 0.97
C2 N1 . 1.312(4)
C2 S1 . 1.721(3)
C3 C4 . 1.355(4)
C3 S1 . 1.697(3)
C3 H3 . 0.94
C4 N1 . 1.398(3)
C4 C5 . 1.454(4)
C5 N2 . 1.352(3)
C5 C6 . 1.384(4)
C6 C7 . 1.384(5)
C6 H6 . 0.94
C7 C8 . 1.384(4)
C7 H7 . 0.94
C8 C9 . 1.384(4)
C8 H8 . 0.94
C9 N2 . 1.355(4)
C9 C10 . 1.454(4)
C10 C11 . 1.360(4)
C10 N3 . 1.396(3)
C11 S2 . 1.701(3)
C11 H11 . 0.94
C12 N3 . 1.317(3)
C12 C13 . 1.482(4)
C12 S2 . 1.719(3)
C13 H13A . 0.97
C13 H13B . 0.97
C13 H13C . 0.97
C14 C15 . 1.487(4)
C14 H14A . 0.97
C14 H14B . 0.97
C14 H14C . 0.97
C15 N4 . 1.325(3)
C15 S3 . 1.718(3)
C16 C17 . 1.349(4)
C16 S3 . 1.696(3)
C16 H16 . 0.94
C17 N4 . 1.400(3)
C17 C18 . 1.456(4)
C18 N5 . 1.345(3)
C18 C19 . 1.387(4)
C19 C20 . 1.385(4)
C19 H19 . 0.94
C20 C21 . 1.378(5)
C20 H20 . 0.94
C21 C22 . 1.380(4)
C21 H21 . 0.94
C22 N5 . 1.353(3)
C22 C23 . 1.452(4)
C23 C24 . 1.360(4)
C23 N6 . 1.401(3)
C24 S4 . 1.698(3)
C24 H24 . 0.94
C25 N6 . 1.313(3)
C25 C26 . 1.490(4)
C25 S4 . 1.722(3)
C26 H26A . 0.97
C26 H26B . 0.97
C26 H26C . 0.97
C27 C29 . 1.362(4)
C27 S5 . 1.715(3)
C27 S6 . 1.749(3)
C28 S7 . 1.647(3)
C28 S6 . 1.732(3)
C28 S8 . 1.733(3)
C29 S9 . 1.718(3)
C29 S8 . 1.742(3)
C30 C32 . 1.365(4)
C30 S10 . 1.709(3)
C30 S11 . 1.731(4)
C31 S12 . 1.641(4)
C31 S11 . 1.731(3)
C31 S13 . 1.733(4)
C32 S14 . 1.718(4)
C32 S13 . 1.744(3)
C33 S15 . 1.636(3)
C33 S16 . 1.733(3)
C33 S24 . 1.744(3)
C34 C38 . 1.349(4)
C34 S17 . 1.722(3)
C34 S16 . 1.750(3)
C35 C37 . 1.360(4)
C35 S18 . 1.706(3)
C35 S19 . 1.745(3)
C36 S20 . 1.629(3)
C36 S19 . 1.735(3)
C36 S21 . 1.741(3)
C37 S22 . 1.713(3)
C37 S21 . 1.742(3)
C38 S23 . 1.729(3)
C38 S24 . 1.746(3)
Fe1 N2 . 1.915(2)
Fe1 N5 . 1.916(2)
Fe1 N6 . 2.016(2)
Fe1 N4 . 2.017(2)
Fe1 N3 . 2.021(2)
Fe1 N1 . 2.023(2)
Ni1 S5 5 2.1657(8)
Ni1 S5 . 2.1658(8)
Ni1 S9 . 2.1775(8)
Ni1 S9 5 2.1776(8)
Ni2 S10 5_655 2.1519(10)
Ni2 S10 . 2.1519(10)
Ni2 S14 . 2.1671(8)
Ni2 S14 5_655 2.1671(8)
Ni3 S18 . 2.1576(9)
Ni3 S22 . 2.1683(8)
Ni3 S23 . 2.1712(9)
Ni3 S17 . 2.1720(8)
